data_1573339
_journal_paper_doi 10.1107/S2056989024011319
_chemical_formula_iupac '[Tm Cl2 (H2 O)6] Cl'
_chemical_formula_moiety 'Tm Cl2 H12 O6 +, Cl -'
_chemical_formula_sum 'Cl3 H12 O6 Tm'
_chemical_formula_weight 383.38
_chemical_name_systematic
;
Hexaaquadichloridotantalum(III) chloride
;
_space_group_crystal_system monoclinic
_space_group_IT_number 13
_space_group_name_Hall '-P 2yc'
_space_group_name_H-M_alt 'P 1 2/c 1'
_atom_sites_solution_hydrogens difmap
_atom_sites_solution_primary dual
_audit_creation_method
;
Olex2 1.5
(compiled 2022.04.07 svn.rca3783a0 for OlexSys, GUI svn.r6498)
;
_cell_angle_alpha 90
_cell_angle_beta 126.9610(10)
_cell_angle_gamma 90
_cell_formula_units_Z 2
_cell_length_a 7.7889(4)
_cell_length_b 6.4490(3)
_cell_length_c 11.8760(6)
_cell_measurement_reflns_used 9923
_cell_measurement_temperature 100.00
_cell_measurement_theta_max 23.695
_cell_measurement_theta_min 2.583
_cell_volume 476.66(4)
_computing_cell_refinement
;
SAINT V8.40B (Bruker, 2016)
;
_computing_data_reduction
;
SAINT V8.40B (Bruker, 2016)
;
_computing_molecular_graphics
;
CrystalMaker (Palmer, 2014)
;
_computing_publication_material
;
PublCIF (Westrip, 2010)
;
_computing_structure_refinement
;
SHELXL 2018/1 (Sheldrick, 2015b)
;
_computing_structure_solution
;
SHELXT 2018/2 (Sheldrick, 2015a)
;
_diffrn_ambient_temperature 100.00
_diffrn_measured_fraction_theta_full 1.000
_diffrn_measured_fraction_theta_max 1.000
_diffrn_measurement_device_type 'Bruker D8 Venture Duo'
_diffrn_measurement_method \w
_diffrn_radiation_type AgK\a
_diffrn_radiation_wavelength 0.56086
_diffrn_reflns_av_R_equivalents 0.0333
_diffrn_reflns_av_unetI/netI 0.0141
_diffrn_reflns_limit_h_max 11
_diffrn_reflns_limit_h_min -11
_diffrn_reflns_limit_k_max 9
_diffrn_reflns_limit_k_min -9
_diffrn_reflns_limit_l_max 16
_diffrn_reflns_limit_l_min -17
_diffrn_reflns_number 16364
_diffrn_reflns_theta_full 19.665
_diffrn_reflns_theta_max 23.695
_diffrn_reflns_theta_min 2.492
_diffrn_source_current 0.91
_diffrn_source_power 0.0455
_diffrn_source_voltage 50.0
_exptl_absorpt_coefficient_mu 5.366
_exptl_absorpt_correction_T_max 0.2569
_exptl_absorpt_correction_T_min 0.2069
_exptl_absorpt_correction_type multi-scan
_exptl_absorpt_process_details
;
SADABS-2016/2 (Bruker, 2016)
;
_exptl_crystal_colour colorless
_exptl_crystal_density_diffrn 2.671
_exptl_crystal_description plate
_exptl_crystal_F_000 360
_exptl_crystal_size_max 0.17
_exptl_crystal_size_mid 0.11
_exptl_crystal_size_min 0.10
_refine_diff_density_max 0.386
_refine_diff_density_min -0.484
_refine_ls_extinction_coef 0.0056(5)
_refine_ls_extinction_expression Fc^*^=kFc[1+0.001xFc^2^\l^3^/sin(2\q)]^-1/4^
_refine_ls_extinction_method
;
SHELXL-2018/1 (Sheldrick 2015b)
;
_refine_ls_goodness_of_fit_ref 1.146
_refine_ls_hydrogen_treatment refall
_refine_ls_matrix_type full
_refine_ls_number_parameters 72
_refine_ls_number_reflns 1481
_refine_ls_number_restraints 0
_refine_ls_restrained_S_all 1.146
_refine_ls_R_factor_all 0.0075
_refine_ls_R_factor_gt 0.0073
_refine_ls_shift/su_max 0.001
_refine_ls_shift/su_mean 0.000
_refine_ls_structure_factor_coef Fsqd
_refine_ls_weighting_details 'w=1/[\s^2^(Fo^2^)+0.0685P] where P=(Fo^2^+2Fc^2^)/3'
_refine_ls_weighting_scheme calc
_refine_ls_wR_factor_gt 0.0157
_refine_ls_wR_factor_ref 0.0157
_reflns_number_gt 1464
_reflns_number_total 1481
_reflns_threshold_expression 'I > 2\s(I)'
_cod_data_source_file hb8106.cif
_cod_data_source_block Tm
_cod_original_formula_sum 'Tm Cl3 H12 O6'
_cod_database_code 1573339
_shelx_space_group_comment
;
The symmetry employed for this shelxl refinement is uniquely defined
by the following loop, which should always be used as a source of
symmetry information in preference to the above space-group names.
They are only intended as comments.
;
_shelx_estimated_absorpt_t_min 0.464
_shelx_estimated_absorpt_t_max 0.621

loop_
_space_group_symop_operation_xyz
'x, y, z'
'-x, y, -z+1/2'
'-x, -y, -z'
'x, -y, z-1/2'

loop_
_atom_site_type_symbol
_atom_site_label
_atom_site_fract_x
_atom_site_fract_y
_atom_site_fract_z
_atom_site_U_iso_or_equiv
_atom_site_adp_type
_atom_site_calc_flag
_atom_site_occupancy
_atom_site_disorder_assembly
_atom_site_disorder_group
Tm Tm1 0.500000 0.15657(2) 0.250000 0.00505(3) Uani d 1 . .
Cl Cl1 0.30008(4) -0.15947(3) 0.06069(2) 0.00896(4) Uani d 1 . .
Cl Cl2 0.000000 0.62678(5) 0.250000 0.00941(6) Uani d 1 . .
O O1 0.17163(12) 0.30137(11) 0.06506(8) 0.00987(13) Uani d 1 . .
O O2 0.24195(12) 0.05360(12) 0.28076(8) 0.00989(13) Uani d 1 . .
O O3 0.44427(13) 0.42399(11) 0.35464(8) 0.01000(13) Uani d 1 . .
H H1A 0.072(3) 0.261(3) 0.050(2) 0.032(5) Uiso d 1 . .
H H1B 0.140(3) 0.331(2) -0.012(2) 0.020(4) Uiso d 1 . .
H H2A 0.252(3) 0.089(3) 0.347(2) 0.033(5) Uiso d 1 . .
H H2B 0.197(3) -0.052(3) 0.2624(18) 0.019(4) Uiso d 1 . .
H H3A 0.518(3) 0.523(3) 0.3800(19) 0.028(4) Uiso d 1 . .
H H3B 0.332(3) 0.458(3) 0.3247(19) 0.023(4) Uiso d 1 . .

loop_
_atom_site_aniso_label
_atom_site_aniso_U_11
_atom_site_aniso_U_22
_atom_site_aniso_U_33
_atom_site_aniso_U_12
_atom_site_aniso_U_13
_atom_site_aniso_U_23
Tm1 0.00468(3) 0.00528(3) 0.00526(3) 0.000 0.00302(2) 0.000
Cl1 0.00875(9) 0.00886(9) 0.00844(9) -0.00085(7) 0.00472(8) -0.00185(7)
Cl2 0.00877(13) 0.01055(13) 0.00955(13) 0.000 0.00584(12) 0.000
O1 0.0068(3) 0.0126(3) 0.0084(3) 0.0002(2) 0.0037(3) 0.0021(2)
O2 0.0117(3) 0.0094(3) 0.0117(3) -0.0028(3) 0.0087(3) -0.0021(3)
O3 0.0085(3) 0.0087(3) 0.0134(3) -0.0013(3) 0.0069(3) -0.0033(2)

loop_
_atom_type_symbol
_atom_type_description
_atom_type_scat_dispersion_real
_atom_type_scat_dispersion_imag
_atom_type_scat_source
Cl Cl 0.1009 0.0992 'International Tables Vol C Tables 4.2.6.8 and 6.1.1.4'
H H 0.0000 0.0000 'International Tables Vol C Tables 4.2.6.8 and 6.1.1.4'
O O 0.0058 0.0036 'International Tables Vol C Tables 4.2.6.8 and 6.1.1.4'
Tm Tm -0.2347 3.5343 'International Tables Vol C Tables 4.2.6.8 and 6.1.1.4'

loop_
_geom_angle_atom_site_label_1
_geom_angle_atom_site_label_2
_geom_angle_atom_site_label_3
_geom_angle_site_symmetry_1
_geom_angle_site_symmetry_3
_geom_angle
_geom_angle_publ_flag
Cl1 Tm1 Cl1 2_655 . 83.158(10) ?
O1 Tm1 Cl1 . . 76.368(19) ?
O1 Tm1 Cl1 2_655 2_655 76.368(19) ?
O1 Tm1 Cl1 2_655 . 146.34(2) ?
O1 Tm1 Cl1 . 2_655 146.34(2) ?
O1 Tm1 O1 2_655 . 132.99(4) ?
O1 Tm1 O2 . . 72.77(3) ?
O1 Tm1 O2 . 2_655 121.47(3) ?
O1 Tm1 O2 2_655 . 121.47(3) ?
O1 Tm1 O2 2_655 2_655 72.77(3) ?
O2 Tm1 Cl1 . 2_655 77.157(19) ?
O2 Tm1 Cl1 2_655 . 77.156(19) ?
O2 Tm1 Cl1 . . 78.38(2) ?
O2 Tm1 Cl1 2_655 2_655 78.38(2) ?
O2 Tm1 O2 . 2_655 147.09(4) ?
O3 Tm1 Cl1 . 2_655 108.24(2) ?
O3 Tm1 Cl1 . . 143.31(2) ?
O3 Tm1 Cl1 2_655 2_655 143.31(2) ?
O3 Tm1 Cl1 2_655 . 108.24(2) ?
O3 Tm1 O1 2_655 . 69.57(3) ?
O3 Tm1 O1 . . 75.80(3) ?
O3 Tm1 O1 2_655 2_655 75.80(3) ?
O3 Tm1 O1 . 2_655 69.57(3) ?
O3 Tm1 O2 . . 70.87(3) ?
O3 Tm1 O2 2_655 2_655 70.87(3) ?
O3 Tm1 O2 2_655 . 138.58(3) ?
O3 Tm1 O2 . 2_655 138.58(3) ?
O3 Tm1 O3 2_655 . 83.65(4) ?
Tm1 O1 H1A . . 118.9(16) ?
Tm1 O1 H1B . . 124.8(13) ?
H1A O1 H1B . . 105(2) ?
Tm1 O2 H2A . . 120.0(15) ?
Tm1 O2 H2B . . 120.9(14) ?
H2A O2 H2B . . 108(2) ?
Tm1 O3 H3A . . 118.8(14) ?
Tm1 O3 H3B . . 120.2(13) ?
H3A O3 H3B . . 108.5(19) ?

loop_
_geom_bond_atom_site_label_1
_geom_bond_atom_site_label_2
_geom_bond_site_symmetry_2
_geom_bond_distance
_geom_bond_publ_flag
Tm1 Cl1 . 2.7246(2) ?
Tm1 Cl1 2_655 2.7246(2) ?
Tm1 O1 2_655 2.3414(7) ?
Tm1 O1 . 2.3414(7) ?
Tm1 O2 2_655 2.3446(8) ?
Tm1 O2 . 2.3446(8) ?
Tm1 O3 . 2.3142(7) ?
Tm1 O3 2_655 2.3142(7) ?
O1 H1A . 0.73(2) ?
O1 H1B . 0.81(2) ?
O2 H2A . 0.78(2) ?
O2 H2B . 0.737(18) ?
O3 H3A . 0.789(19) ?
O3 H3B . 0.75(2) ?

loop_
_geom_hbond_atom_site_label_D
_geom_hbond_atom_site_label_H
_geom_hbond_atom_site_label_A
_geom_hbond_site_symmetry_A
_geom_hbond_distance_DH
_geom_hbond_distance_HA
_geom_hbond_distance_DA
_geom_hbond_angle_DHA
_geom_hbond_publ_flag
O1 H1A Cl1 3 0.73(2) 2.44(2) 3.1573(8) 165(2) yes
O1 H1B Cl2 3_565 0.81(2) 2.36(2) 3.1602(8) 169.7(16) yes
O2 H2A Cl1 4_556 0.78(2) 2.38(2) 3.1485(8) 173.4(19) yes
O2 H2B Cl2 1_545 0.737(18) 2.528(18) 3.2301(8) 159.7(18) yes
O3 H3A Cl1 2_665 0.789(19) 2.343(19) 3.1280(8) 173.4(18) yes
O3 H3B Cl2 . 0.75(2) 2.43(2) 3.1714(8) 169.4(17) yes
